data_7019580
loop_
_publ_author_name
'Saines, Paul J.'
'Tan, Jin-Chong'
'Yeung, Hamish H.-M.'
'Barton, Phillip T.'
'Cheetham, Anthony K.'

_publ_section_title
;
 Layered inorganic-organic frameworks based on the 2,2-dimethylsuccinate
 ligand: structural diversity and its effect on nanosheet exfoliation and
 magnetic properties.
;
_journal_issue 28
_journal_name_full 'Dalton transactions (Cambridge, England : 2003)'
_journal_page_first 8585
_journal_page_last 8593
_journal_paper_doi 10.1039/c2dt30648d
_journal_volume 41
_journal_year 2012
_chemical_formula_moiety 'C36 H50 O26 Zn7'
_chemical_formula_sum 'C36 H50 O26 Zn7'
_chemical_formula_weight 1356.35
_chemical_name_systematic
;
?
;
_space_group_IT_number 2
_symmetry_cell_setting triclinic
_symmetry_Int_Tables_number 2
_symmetry_space_group_name_Hall '-P 1'
_symmetry_space_group_name_H-M 'P -1'
_atom_sites_solution_hydrogens geom
_atom_sites_solution_primary heavy
_atom_sites_solution_secondary difmap
_audit_creation_date 2011-09-08T11:57:03-00:00
_audit_creation_method 'WinGX routine CIF_UPDATE'
_cell_angle_alpha 99.347(7)
_cell_angle_beta 114.566(8)
_cell_angle_gamma 106.545(7)
_cell_formula_units_Z 1
_cell_length_a 10.5108(8)
_cell_length_b 11.5667(10)
_cell_length_c 11.9714(10)
_cell_measurement_reflns_used 4648
_cell_measurement_temperature 121(2)
_cell_measurement_theta_max 29.1079
_cell_measurement_theta_min 3.0965
_cell_measurement_wavelength 0.71073
_cell_volume 1201.3(2)
_computing_cell_refinement 'CrysAlisPro, Oxford Diffraction, 2010'
_computing_data_collection 'CrysAlisPro, Oxford Diffraction, 2010'
_computing_data_reduction 'CrysAlisPro, Oxford Diffraction, 2010'
_computing_molecular_graphics 'Diamond (Brandenburg 1997)'
_computing_publication_material 'WinGX publication routines (Farrugia, 1999)'
_computing_structure_refinement 'SHELXL-97 (Sheldrick, 2008)'
_computing_structure_solution 'DIRDIF-2008 (Beurskens, 2008)'
_diffrn_ambient_temperature 121(2)
_diffrn_detector_area_resol_mean 16.1183
_diffrn_measured_fraction_theta_full 0.9984
_diffrn_measured_fraction_theta_max 0.849
_diffrn_measurement_device_type 'Xcalibur, Eos, Gemini ultra'
_diffrn_radiation_monochromator graphite
_diffrn_radiation_source 'Enhance (Mo) X-ray Source'
_diffrn_radiation_type MoK\a
_diffrn_radiation_wavelength 0.71073
_diffrn_reflns_av_R_equivalents 0.0268
_diffrn_reflns_av_unetI/netI 0.0419
_diffrn_reflns_limit_h_max 13
_diffrn_reflns_limit_h_min -13
_diffrn_reflns_limit_k_max 14
_diffrn_reflns_limit_k_min -14
_diffrn_reflns_limit_l_max 16
_diffrn_reflns_limit_l_min -15
_diffrn_reflns_number 10975
_diffrn_reflns_theta_full 26.32
_diffrn_reflns_theta_max 29.17
_diffrn_reflns_theta_min 3.1
_exptl_absorpt_coefficient_mu 3.521
_exptl_absorpt_correction_T_max 0.719
_exptl_absorpt_correction_T_min 0.393
_exptl_absorpt_correction_type analytical
_exptl_absorpt_process_details
;
CrysAlisPro, Agilent Technologies,
Version 1.171.34.49 (release 20-01-2011 CrysAlis171 .NET)
(compiled Jan 20 2011,15:58:25)
Analytical numeric absorption correction using a multifaceted crystal
model based on expressions derived by R.C. Clark & J.S. Reid.
(Clark, R. C. & Reid, J. S. (1995). Acta Cryst. A51, 887-897)
;
_exptl_crystal_colour colourless
_exptl_crystal_density_diffrn 1.875
_exptl_crystal_density_method 'not measured'
_exptl_crystal_description block
_exptl_crystal_F_000 684
_exptl_crystal_size_max 0.3356
_exptl_crystal_size_mid 0.1302
_exptl_crystal_size_min 0.1082
_refine_diff_density_max 0.462
_refine_diff_density_min -0.406
_refine_diff_density_rms 0.089
_refine_ls_extinction_method none
_refine_ls_goodness_of_fit_ref 1.027
_refine_ls_hydrogen_treatment mixed
_refine_ls_matrix_type full
_refine_ls_number_parameters 322
_refine_ls_number_reflns 5512
_refine_ls_number_restraints 1
_refine_ls_restrained_S_all 1.028
_refine_ls_R_factor_all 0.0361
_refine_ls_R_factor_gt 0.0267
_refine_ls_shift/su_max 0.005
_refine_ls_shift/su_mean 0
_refine_ls_structure_factor_coef Fsqd
_refine_ls_weighting_details 'calc w=1/[\s^2^(Fo^2^)+(0.0161P)^2^+0.5478P] where P=(Fo^2^+2Fc^2^)/3'
_refine_ls_weighting_scheme calc
_refine_ls_wR_factor_gt 0.0537
_refine_ls_wR_factor_ref 0.0576
_reflns_number_gt 4703
_reflns_number_total 5512
_reflns_threshold_expression >2sigma(I)
_cod_data_source_file c2dt30648d.txt
_cod_data_source_block ZnDMS
_cod_original_cell_volume 1201.26(17)
_cod_database_code 7019580

loop_
_symmetry_equiv_pos_as_xyz
'x, y, z'
'-x, -y, -z'

loop_
_atom_site_label
_atom_site_type_symbol
_atom_site_fract_x
_atom_site_fract_y
_atom_site_fract_z
_atom_site_U_iso_or_equiv
_atom_site_adp_type
_atom_site_occupancy
_atom_site_symmetry_multiplicity
_atom_site_calc_flag
_atom_site_refinement_flags
Zn1 Zn 0.77563(3) 0.53434(3) 0.71324(3) 0.01198(7) Uani 1 1 d .
Zn2 Zn 0.67876(3) 0.29190(3) 0.79503(3) 0.01201(7) Uani 1 1 d .
Zn3 Zn 1.0000 0.5000 1.0000 0.01129(9) Uani 1 2 d S
Zn4 Zn 1.52612(3) 0.64581(3) 0.95102(3) 0.01211(7) Uani 1 1 d .
O1 O 0.68862(18) 0.38818(15) 0.55997(15) 0.0139(3) Uani 1 1 d .
O1H O 0.78754(18) 0.47889(15) 0.86418(15) 0.0117(3) Uani 1 1 d D
H1H H 0.752(3) 0.518(2) 0.893(2) 0.018 Uiso 1 1 d D
O2 O 0.52897(18) 0.26711(17) 0.61295(15) 0.0162(4) Uani 1 1 d .
O3 O 0.36349(19) 0.37692(16) 0.33869(15) 0.0147(4) Uani 1 1 d .
O4 O 0.37422(19) 0.36059(17) 0.15661(16) 0.0177(4) Uani 1 1 d .
O11 O 0.97114(19) 0.66565(16) 0.76917(16) 0.0179(4) Uani 1 1 d .
O12 O 1.11286(18) 0.67082(15) 0.97267(15) 0.0139(3) Uani 1 1 d .
O13 O 1.47428(19) 0.79716(16) 0.96382(16) 0.0147(4) Uani 1 1 d .
O14 O 1.44728(19) 0.75374(16) 1.12611(16) 0.0159(4) Uani 1 1 d .
O21 O 1.3294(2) 0.51118(18) 0.83306(17) 0.0238(4) Uani 1 1 d .
O22 O 1.30318(19) 0.33632(18) 0.89285(16) 0.0211(4) Uani 1 1 d .
O23 O 1.01516(18) 0.39251(16) 0.85332(15) 0.0145(4) Uani 1 1 d .
O24 O 0.79967(18) 0.21548(15) 0.74796(15) 0.0138(3) Uani 1 1 d .
C1 C 0.5728(3) 0.2916(2) 0.5326(2) 0.0126(5) Uani 1 1 d .
C2 C 0.4902(3) 0.1932(2) 0.3978(2) 0.0117(5) Uani 1 1 d .
C3 C 0.5818(3) 0.1083(2) 0.4089(2) 0.0176(5) Uani 1 1 d .
H3A H 0.5903 0.0759 0.4794 0.026 Uiso 1 1 calc R
H3B H 0.6815 0.1577 0.4245 0.026 Uiso 1 1 calc R
H3C H 0.5305 0.0385 0.3295 0.026 Uiso 1 1 calc R
C4 C 0.3265(3) 0.1126(2) 0.3600(2) 0.0170(5) Uani 1 1 d .
H4A H 0.2778 0.0513 0.2752 0.026 Uiso 1 1 calc R
H4B H 0.2721 0.1668 0.3592 0.026 Uiso 1 1 calc R
H4C H 0.3268 0.0690 0.4217 0.026 Uiso 1 1 calc R
C5 C 0.4979(3) 0.2564(2) 0.2964(2) 0.0134(5) Uani 1 1 d .
H5A H 0.6035 0.3097 0.3278 0.016 Uiso 1 1 calc R
H5B H 0.4646 0.1900 0.2175 0.016 Uiso 1 1 calc R
C6 C 0.4064(3) 0.3363(2) 0.2625(2) 0.0122(5) Uani 1 1 d .
C11 C 1.0850(3) 0.7187(2) 0.8834(2) 0.0122(5) Uani 1 1 d .
C12 C 1.1897(3) 0.8545(2) 0.9097(2) 0.0130(5) Uani 1 1 d .
C13 C 1.1083(3) 0.9410(3) 0.9310(3) 0.0234(6) Uani 1 1 d .
H13A H 1.0137 0.9173 0.8533 0.035 Uiso 1 1 calc R
H13B H 1.1716 1.0282 0.9516 0.035 Uiso 1 1 calc R
H13C H 1.0889 0.9312 1.0012 0.035 Uiso 1 1 calc R
C14 C 1.2125(3) 0.8664(3) 0.7929(2) 0.0210(6) Uani 1 1 d .
H14A H 1.2609 0.8114 0.7775 0.032 Uiso 1 1 calc R
H14B H 1.2754 0.9529 0.8107 0.032 Uiso 1 1 calc R
H14C H 1.1156 0.8422 0.7176 0.032 Uiso 1 1 calc R
C15 C 1.3416(3) 0.8988(2) 1.0364(2) 0.0120(5) Uani 1 1 d .
H15A H 1.4073 0.9825 1.0466 0.014 Uiso 1 1 calc R
H15B H 1.3217 0.9070 1.1088 0.014 Uiso 1 1 calc R
C16 C 1.4250(3) 0.8114(2) 1.0427(2) 0.0116(5) Uani 1 1 d .
C21 C 1.2614(3) 0.3951(2) 0.8141(2) 0.0135(5) Uani 1 1 d .
C22 C 1.1209(3) 0.3153(2) 0.6817(2) 0.0151(5) Uani 1 1 d .
C23 C 1.0585(3) 0.3985(3) 0.6062(2) 0.0227(6) Uani 1 1 d .
H23A H 0.9687 0.3453 0.5254 0.034 Uiso 1 1 calc R
H23B H 1.1339 0.4497 0.5895 0.034 Uiso 1 1 calc R
H23C H 1.0337 0.4528 0.6561 0.034 Uiso 1 1 calc R
C24 C 1.1755(3) 0.2367(3) 0.6083(2) 0.0251(6) Uani 1 1 d .
H24A H 1.2143 0.1844 0.6563 0.038 Uiso 1 1 calc R
H24B H 1.2544 0.2933 0.5988 0.038 Uiso 1 1 calc R
H24C H 1.0918 0.1835 0.5241 0.038 Uiso 1 1 calc R
C25 C 0.9986(3) 0.2214(2) 0.6999(2) 0.0152(5) Uani 1 1 d .
H25A H 0.9156 0.1656 0.6149 0.018 Uiso 1 1 calc R
H25B H 1.0427 0.1689 0.7456 0.018 Uiso 1 1 calc R
C26 C 0.9340(3) 0.2825(2) 0.7731(2) 0.0129(5) Uani 1 1 d .

loop_
_atom_site_aniso_label
_atom_site_aniso_U_11
_atom_site_aniso_U_22
_atom_site_aniso_U_33
_atom_site_aniso_U_23
_atom_site_aniso_U_13
_atom_site_aniso_U_12
Zn1 0.01187(14) 0.01082(14) 0.01009(13) 0.00332(11) 0.00328(11) 0.00347(11)
Zn2 0.01270(14) 0.01295(15) 0.01165(14) 0.00461(11) 0.00721(11) 0.00445(12)
Zn3 0.01075(18) 0.0119(2) 0.00828(18) 0.00212(15) 0.00272(15) 0.00416(16)
Zn4 0.01196(14) 0.01460(15) 0.01153(13) 0.00603(11) 0.00567(11) 0.00666(12)
O1 0.0139(8) 0.0120(9) 0.0128(8) 0.0013(7) 0.0061(7) 0.0034(7)
O1H 0.0117(8) 0.0119(9) 0.0109(8) 0.0021(7) 0.0050(7) 0.0054(7)
O2 0.0139(8) 0.0235(10) 0.0118(8) 0.0061(7) 0.0069(7) 0.0068(8)
O3 0.0194(9) 0.0171(9) 0.0128(8) 0.0063(7) 0.0092(7) 0.0111(8)
O4 0.0230(9) 0.0273(10) 0.0151(9) 0.0133(8) 0.0123(8) 0.0183(9)
O11 0.0144(9) 0.0171(9) 0.0134(8) 0.0047(7) 0.0031(7) 0.0003(8)
O12 0.0118(8) 0.0126(9) 0.0146(8) 0.0053(7) 0.0048(7) 0.0032(7)
O13 0.0196(9) 0.0176(9) 0.0156(8) 0.0080(7) 0.0126(7) 0.0112(8)
O14 0.0156(9) 0.0221(10) 0.0164(9) 0.0116(7) 0.0101(7) 0.0096(8)
O21 0.0150(9) 0.0233(11) 0.0218(10) 0.0066(8) 0.0026(8) 0.0025(8)
O22 0.0151(9) 0.0274(11) 0.0174(9) 0.0113(8) 0.0038(8) 0.0077(8)
O23 0.0131(8) 0.0149(9) 0.0132(8) 0.0005(7) 0.0070(7) 0.0037(7)
O24 0.0108(8) 0.0127(9) 0.0148(8) 0.0021(7) 0.0061(7) 0.0021(7)
C1 0.0128(11) 0.0142(12) 0.0131(11) 0.0058(10) 0.0050(10) 0.0095(10)
C2 0.0129(11) 0.0109(12) 0.0107(11) 0.0041(9) 0.0047(9) 0.0053(10)
C3 0.0210(13) 0.0164(13) 0.0162(12) 0.0056(10) 0.0076(11) 0.0107(11)
C4 0.0156(12) 0.0148(13) 0.0136(12) 0.0021(10) 0.0030(10) 0.0045(11)
C5 0.0166(12) 0.0170(13) 0.0076(11) 0.0037(9) 0.0056(10) 0.0087(11)
C6 0.0123(11) 0.0117(12) 0.0107(11) 0.0039(9) 0.0045(9) 0.0036(10)
C11 0.0097(11) 0.0147(12) 0.0150(12) 0.0053(10) 0.0075(10) 0.0060(10)
C12 0.0117(11) 0.0123(12) 0.0140(12) 0.0047(10) 0.0047(10) 0.0057(10)
C13 0.0162(13) 0.0177(14) 0.0310(15) 0.0046(12) 0.0061(12) 0.0097(12)
C14 0.0161(13) 0.0243(15) 0.0151(12) 0.0097(11) 0.0035(11) 0.0022(12)
C15 0.0111(11) 0.0120(12) 0.0113(11) 0.0016(9) 0.0059(9) 0.0026(10)
C16 0.0074(10) 0.0106(12) 0.0111(11) 0.0017(9) 0.0025(9) 0.0001(9)
C21 0.0099(11) 0.0198(13) 0.0137(12) 0.0056(10) 0.0071(10) 0.0076(10)
C22 0.0117(12) 0.0209(14) 0.0111(11) 0.0026(10) 0.0048(10) 0.0067(11)
C23 0.0167(13) 0.0342(16) 0.0164(13) 0.0118(12) 0.0059(11) 0.0102(12)
C24 0.0196(14) 0.0303(16) 0.0180(13) -0.0022(12) 0.0081(11) 0.0073(13)
C25 0.0113(11) 0.0169(13) 0.0136(12) 0.0007(10) 0.0045(10) 0.0053(10)
C26 0.0138(12) 0.0162(13) 0.0094(11) 0.0061(10) 0.0039(9) 0.0085(10)

loop_
_atom_type_symbol
_atom_type_description
_atom_type_scat_dispersion_real
_atom_type_scat_dispersion_imag
_atom_type_scat_source
C C 0.0033 0.0016 'International Tables Vol C Tables 4.2.6.8 and 6.1.1.4'
H H 0 0 'International Tables Vol C Tables 4.2.6.8 and 6.1.1.4'
O O 0.0106 0.006 'International Tables Vol C Tables 4.2.6.8 and 6.1.1.4'
Zn Zn 0.2839 1.4301 'International Tables Vol C Tables 4.2.6.8 and 6.1.1.4'

loop_
_geom_angle_atom_site_label_1
_geom_angle_atom_site_label_2
_geom_angle_atom_site_label_3
_geom_angle
_geom_angle_site_symmetry_1
_geom_angle_site_symmetry_3
O11 Zn1 O1 119.24(7) . .
O11 Zn1 O3 102.92(7) . 2_666
O1 Zn1 O3 103.75(7) . 2_666
O11 Zn1 O1H 107.35(7) . .
O1 Zn1 O1H 110.76(7) . .
O3 Zn1 O1H 112.64(6) 2_666 .
O11 Zn1 Zn2 132.37(5) . .
O1 Zn1 Zn2 74.06(5) . .
O3 Zn1 Zn2 118.66(5) 2_666 .
O1H Zn1 Zn2 36.99(5) . .
O14 Zn2 O24 134.07(7) 2_767 .
O14 Zn2 O1H 107.42(7) 2_767 .
O24 Zn2 O1H 109.36(7) . .
O14 Zn2 O2 103.34(7) 2_767 .
O24 Zn2 O2 95.43(7) . .
O1H Zn2 O2 101.39(7) . .
O14 Zn2 Zn3 110.80(5) 2_767 .
O24 Zn2 Zn3 82.19(5) . .
O1H Zn2 Zn3 40.09(5) . .
O2 Zn2 Zn3 134.30(5) . .
O14 Zn2 Zn1 130.98(5) 2_767 .
O24 Zn2 Zn1 94.85(5) . .
O1H Zn2 Zn1 37.17(5) . .
O2 Zn2 Zn1 68.65(5) . .
Zn3 Zn2 Zn1 66.133(11) . .
O1H Zn3 O1H 180.00(11) . 2_767
O1H Zn3 O23 91.38(6) . 2_767
O1H Zn3 O23 88.62(6) 2_767 2_767
O1H Zn3 O23 88.62(6) . .
O1H Zn3 O23 91.38(6) 2_767 .
O23 Zn3 O23 179.999(1) 2_767 .
O1H Zn3 O12 86.71(6) . 2_767
O1H Zn3 O12 93.29(6) 2_767 2_767
O23 Zn3 O12 89.71(6) 2_767 2_767
O23 Zn3 O12 90.29(6) . 2_767
O1H Zn3 O12 93.29(6) . .
O1H Zn3 O12 86.71(6) 2_767 .
O23 Zn3 O12 90.29(6) 2_767 .
O23 Zn3 O12 89.71(6) . .
O12 Zn3 O12 180.0 2_767 .
O1H Zn3 Zn2 38.15(5) . .
O1H Zn3 Zn2 141.85(5) 2_767 .
O23 Zn3 Zn2 109.79(5) 2_767 .
O23 Zn3 Zn2 70.21(5) . .
O12 Zn3 Zn2 55.19(4) 2_767 .
O12 Zn3 Zn2 124.81(4) . .
O1H Zn3 Zn2 141.85(5) . 2_767
O1H Zn3 Zn2 38.15(5) 2_767 2_767
O23 Zn3 Zn2 70.21(5) 2_767 2_767
O23 Zn3 Zn2 109.79(5) . 2_767
O12 Zn3 Zn2 124.81(4) 2_767 2_767
O12 Zn3 Zn2 55.19(4) . 2_767
Zn2 Zn3 Zn2 180.0 . 2_767
O22 Zn4 O21 134.47(8) 2_867 .
O22 Zn4 O4 95.42(7) 2_867 2_766
O21 Zn4 O4 99.77(8) . 2_766
O22 Zn4 O13 112.13(8) 2_867 .
O21 Zn4 O13 101.71(8) . .
O4 Zn4 O13 111.35(7) 2_766 .
C1 O1 Zn1 120.43(14) . .
Zn2 O1H Zn1 105.84(7) . .
Zn2 O1H Zn3 101.75(7) . .
Zn1 O1H Zn3 116.14(7) . .
C1 O2 Zn2 120.87(15) . .
C6 O3 Zn1 119.92(15) . 2_666
C6 O4 Zn4 129.09(16) . 2_766
C11 O11 Zn1 128.27(15) . .
C11 O12 Zn3 136.13(16) . .
C16 O13 Zn4 112.98(15) . .
C16 O14 Zn2 125.28(15) . 2_767
C21 O21 Zn4 137.89(18) . .
C21 O22 Zn4 141.06(17) . 2_867
C26 O23 Zn3 133.00(14) . .
C26 O24 Zn2 121.53(15) . .
O2 C1 O1 124.1(2) . .
O2 C1 C2 118.0(2) . .
O1 C1 C2 117.6(2) . .
C1 C2 C4 111.39(18) . .
C1 C2 C5 111.22(19) . .
C4 C2 C5 111.95(19) . .
C1 C2 C3 104.70(19) . .
C4 C2 C3 109.9(2) . .
C5 C2 C3 107.38(18) . .
C6 C5 C2 116.55(18) . .
O3 C6 O4 121.9(2) . .
O3 C6 C5 119.5(2) . .
O4 C6 C5 118.6(2) . .
O12 C11 O11 125.6(2) . .
O12 C11 C12 119.4(2) . .
O11 C11 C12 114.9(2) . .
C11 C12 C14 111.12(19) . .
C11 C12 C15 111.08(19) . .
C14 C12 C15 112.45(18) . .
C11 C12 C13 106.18(19) . .
C14 C12 C13 108.7(2) . .
C15 C12 C13 106.99(19) . .
C16 C15 C12 114.62(19) . .
O13 C16 O14 120.0(2) . .
O13 C16 C15 118.8(2) . .
O14 C16 C15 121.18(19) . .
O22 C21 O21 125.4(2) . .
O22 C21 C22 116.3(2) . .
O21 C21 C22 118.2(2) . .
C23 C22 C21 111.9(2) . .
C23 C22 C24 110.0(2) . .
C21 C22 C24 105.31(19) . .
C23 C22 C25 111.6(2) . .
C21 C22 C25 109.73(18) . .
C24 C22 C25 108.0(2) . .
C26 C25 C22 115.4(2) . .
O23 C26 O24 125.3(2) . .
O23 C26 C25 118.4(2) . .
O24 C26 C25 116.2(2) . .

loop_
_geom_bond_atom_site_label_1
_geom_bond_atom_site_label_2
_geom_bond_distance
_geom_bond_site_symmetry_2
Zn1 O11 1.9303(17) .
Zn1 O1 1.9436(16) .
Zn1 O3 1.9710(17) 2_666
Zn1 O1H 1.9815(16) .
Zn1 Zn2 3.1550(5) .
Zn2 O14 1.9310(15) 2_767
Zn2 O24 1.9461(16) .
Zn2 O1H 1.9732(17) .
Zn2 O2 1.9997(16) .
Zn2 Zn3 3.1272(6) .
Zn3 O1H 2.0571(17) .
Zn3 O1H 2.0571(17) 2_767
Zn3 O23 2.0715(15) 2_767
Zn3 O23 2.0715(15) .
Zn3 O12 2.1485(16) 2_767
Zn3 O12 2.1485(16) .
Zn3 Zn2 3.1272(6) 2_767
Zn4 O22 1.9053(17) 2_867
Zn4 O21 1.9285(19) .
Zn4 O4 1.9744(15) 2_766
Zn4 O13 1.9775(17) .
O1 C1 1.270(3) .
O2 C1 1.265(3) .
O3 C6 1.257(3) .
O3 Zn1 1.9710(17) 2_666
O4 C6 1.270(3) .
O4 Zn4 1.9744(15) 2_766
O11 C11 1.275(3) .
O12 C11 1.249(3) .
O13 C16 1.261(3) .
O14 C16 1.268(3) .
O14 Zn2 1.9310(15) 2_767
O21 C21 1.259(3) .
O22 C21 1.256(3) .
O22 Zn4 1.9053(17) 2_867
O23 C26 1.254(3) .
O24 C26 1.278(3) .
C1 C2 1.527(3) .
C2 C4 1.529(3) .
C2 C5 1.533(3) .
C2 C3 1.544(3) .
C5 C6 1.499(3) .
C11 C12 1.530(3) .
C12 C14 1.534(3) .
C12 C15 1.543(3) .
C12 C13 1.544(3) .
C15 C16 1.506(3) .
C21 C22 1.532(3) .
C22 C23 1.523(4) .
C22 C24 1.545(3) .
C22 C25 1.547(3) .
C25 C26 1.516(3) .
